data_7103177
loop_
_publ_author_name
'Strohmann, Carsten'
'D\"aschlein, Christian'

_publ_section_title
;
 Bent phenyl groups in lithiosilanes--crystal structures and
 interpretation of this unanticipated feature.
;
_journal_issue 24
_journal_name_full 'Chemical communications (Cambridge, England)'
_journal_page_first 2791
_journal_page_last 2793
_journal_paper_doi 10.1039/b802211a
_journal_year 2008
_chemical_formula_sum 'C17 H34 Li N3 Si'
_chemical_formula_weight 315.5
_chemical_name_systematic
;
?
;
_space_group_IT_number 15
_symmetry_cell_setting monoclinic
_symmetry_space_group_name_Hall '-C 2yc'
_symmetry_space_group_name_H-M 'C 1 2/c 1'
_atom_sites_solution_hydrogens geom
_atom_sites_solution_primary direct
_atom_sites_solution_secondary difmap
_audit_creation_date 2007-11-05T12:28:25-00:00
_audit_creation_method 'WinGX routine CIF_UPDATE'
_cell_angle_alpha 90
_cell_angle_beta 102.091(17)
_cell_angle_gamma 90
_cell_formula_units_Z 8
_cell_length_a 17.245(3)
_cell_length_b 8.9641(17)
_cell_length_c 27.585(4)
_cell_measurement_temperature 193(2)
_cell_volume 4169.6(12)
_computing_cell_refinement 'Cell in IPDS (Stoe & Cie, 1999)'
_computing_data_collection 'Expose in IPDS (Stoe & Cie, 1999)'
_computing_data_reduction 'Integrate in IPDS (Stoe & Cie, 1999)'
_computing_molecular_graphics 'Schakal99 (Keller, 1999)'
_computing_publication_material 'SHELXL-97 (Sheldrick, 1997)'
_computing_structure_refinement 'SHELXL-97 (Sheldrick, 1997)'
_computing_structure_solution 'SHELXS-97 (Sheldrick, 1997)'
_diffrn_ambient_temperature 193(2)
_diffrn_measured_fraction_theta_full 0.999
_diffrn_measured_fraction_theta_max 0.999
_diffrn_measurement_device_type 'Stoe IPDS'
_diffrn_measurement_method 'phi scans'
_diffrn_radiation_monochromator graphite
_diffrn_radiation_type MoK\a
_diffrn_radiation_wavelength 0.71073
_diffrn_reflns_av_R_equivalents 0.0706
_diffrn_reflns_av_unetI/netI 0.0798
_diffrn_reflns_limit_h_max 20
_diffrn_reflns_limit_h_min -20
_diffrn_reflns_limit_k_max 10
_diffrn_reflns_limit_k_min -10
_diffrn_reflns_limit_l_max 32
_diffrn_reflns_limit_l_min -27
_diffrn_reflns_number 12084
_diffrn_reflns_theta_full 25
_diffrn_reflns_theta_max 25
_diffrn_reflns_theta_min 2.42
_diffrn_standards_decay_% 0
_diffrn_standards_interval_count 0
_diffrn_standards_interval_time 0
_diffrn_standards_number 0
_exptl_absorpt_coefficient_mu 0.113
_exptl_absorpt_correction_T_max 0.7038
_exptl_absorpt_correction_T_min 0.2454
_exptl_absorpt_correction_type numerical
_exptl_absorpt_process_details 'FACEIT in IPDS (Stoe & Cie, 1999)'
_exptl_crystal_density_diffrn 1.005
_exptl_crystal_density_method 'not measured'
_exptl_crystal_F_000 1392
_exptl_crystal_size_max 0.4
_exptl_crystal_size_mid 0.3
_exptl_crystal_size_min 0.2
_refine_diff_density_max 0.201
_refine_diff_density_min -0.185
_refine_diff_density_rms 0.04
_refine_ls_extinction_method none
_refine_ls_goodness_of_fit_ref 1.01
_refine_ls_hydrogen_treatment riding
_refine_ls_matrix_type full
_refine_ls_number_parameters 206
_refine_ls_number_reflns 3674
_refine_ls_number_restraints 0
_refine_ls_restrained_S_all 1.01
_refine_ls_R_factor_all 0.0976
_refine_ls_R_factor_gt 0.051
_refine_ls_shift/su_max 0
_refine_ls_shift/su_mean 0
_refine_ls_structure_factor_coef Fsqd
_refine_ls_weighting_details 'calc w=1/[\s^2^(Fo^2^)+(0.0422P)^2^+0.0000P] where P=(Fo^2^+2Fc^2^)/3'
_refine_ls_weighting_scheme calc
_refine_ls_wR_factor_gt 0.1062
_refine_ls_wR_factor_ref 0.1168
_reflns_number_gt 2011
_reflns_number_total 3674
_reflns_threshold_expression >2sigma(I)
_cod_data_source_file b802211a.txt
_cod_data_source_block ch281106
_cod_depositor_comments
;
The following automatic conversions were performed:
'_symmetry_cell_setting' value 'Monoclinic' changed to 'monoclinic'
according to '/home/saulius/struct/CIF-dictionaries/cif_core.dic'
dictionary named 'cif_core.dic' version 2.4.1 from 2010-06-29.

Automatic conversion script
Id: cif_fix_enum 1527 2010-12-29 10:47:43Z saulius 
;
_cod_original_sg_symbol_H-M C2/c
_cod_database_code 7103177

loop_
_symmetry_equiv_pos_as_xyz
'x, y, z'
'-x, y, -z+1/2'
'x+1/2, y+1/2, z'
'-x+1/2, y+1/2, -z+1/2'
'-x, -y, -z'
'x, -y, z-1/2'
'-x+1/2, -y+1/2, -z'
'x+1/2, -y+1/2, z-1/2'

loop_
_atom_site_label
_atom_site_type_symbol
_atom_site_fract_x
_atom_site_fract_y
_atom_site_fract_z
_atom_site_U_iso_or_equiv
_atom_site_adp_type
_atom_site_occupancy
_atom_site_symmetry_multiplicity
_atom_site_calc_flag
_atom_site_refinement_flags
_atom_site_disorder_assembly
_atom_site_disorder_group
C1 C 0.54515(17) 0.3582(3) 0.06930(10) 0.0551(7) Uani 1 1 d . . .
H1A H 0.5975 0.3109 0.0747 0.083 Uiso 1 1 calc R . .
H1B H 0.5513 0.4669 0.069 0.083 Uiso 1 1 calc R . .
H1C H 0.5132 0.3254 0.0374 0.083 Uiso 1 1 calc R . .
C2 C 0.56989(18) 0.3595(3) 0.18023(10) 0.0564(7) Uani 1 1 d . . .
H2A H 0.5515 0.3277 0.2099 0.085 Uiso 1 1 calc R . .
H2B H 0.5764 0.4681 0.1807 0.085 Uiso 1 1 calc R . .
H2C H 0.6208 0.3117 0.1797 0.085 Uiso 1 1 calc R . .
C3 C 0.50531(14) 0.0896(3) 0.12251(10) 0.0439(6) Uani 1 1 d . . .
C4 C 0.48956(17) 0.0053(3) 0.07861(11) 0.0558(7) Uani 1 1 d . . .
H4 H 0.4783 0.0565 0.0478 0.067 Uiso 1 1 calc R . .
C5 C 0.4898(2) -0.1478(4) 0.07831(14) 0.0693(9) Uani 1 1 d . . .
H5 H 0.4793 -0.1997 0.0476 0.083 Uiso 1 1 calc R . .
C6 C 0.50492(19) -0.2265(4) 0.12174(16) 0.0735(10) Uani 1 1 d . . .
H6 H 0.5038 -0.3325 0.1214 0.088 Uiso 1 1 calc R . .
C7 C 0.52181(18) -0.1502(3) 0.16606(13) 0.0628(9) Uani 1 1 d . . .
H7 H 0.5331 -0.2034 0.1965 0.075 Uiso 1 1 calc R . .
C8 C 0.52237(15) 0.0047(3) 0.16620(10) 0.0514(7) Uani 1 1 d . . .
H8 H 0.5348 0.0552 0.1971 0.062 Uiso 1 1 calc R . .
C9 C 0.20289(18) 0.4547(4) 0.03016(11) 0.0764(10) Uani 1 1 d . . .
H9A H 0.1658 0.4432 0.0524 0.115 Uiso 1 1 calc R . .
H9B H 0.2087 0.3591 0.0141 0.115 Uiso 1 1 calc R . .
H9C H 0.1825 0.5297 0.0049 0.115 Uiso 1 1 calc R . .
C10 C 0.33357(17) 0.5284(3) 0.02474(10) 0.0589(8) Uani 1 1 d . . .
H10A H 0.3114 0.606 0.0008 0.088 Uiso 1 1 calc R . .
H10B H 0.3397 0.4358 0.007 0.088 Uiso 1 1 calc R . .
H10C H 0.3855 0.5606 0.0436 0.088 Uiso 1 1 calc R . .
C11 C 0.27285(19) 0.6411(3) 0.08660(10) 0.0592(8) Uani 1 1 d . . .
H11A H 0.2368 0.7112 0.065 0.071 Uiso 1 1 calc R . .
H11B H 0.3255 0.6892 0.0961 0.071 Uiso 1 1 calc R . .
C12 C 0.2412(2) 0.6100(4) 0.13253(11) 0.0651(9) Uani 1 1 d . . .
H12A H 0.2325 0.7054 0.1486 0.078 Uiso 1 1 calc R . .
H12B H 0.1896 0.558 0.1232 0.078 Uiso 1 1 calc R . .
C13 C 0.3559(2) 0.6106(4) 0.20000(11) 0.0759(10) Uani 1 1 d . . .
H13A H 0.3818 0.6756 0.1796 0.114 Uiso 1 1 calc R . .
H13B H 0.3957 0.547 0.2208 0.114 Uiso 1 1 calc R . .
H13C H 0.3294 0.6718 0.2211 0.114 Uiso 1 1 calc R . .
C14 C 0.25584(19) 0.4187(4) 0.19716(10) 0.0629(8) Uani 1 1 d . . .
H14A H 0.2133 0.4757 0.208 0.075 Uiso 1 1 calc R . .
H14B H 0.2939 0.3851 0.2272 0.075 Uiso 1 1 calc R . .
C15 C 0.22031(16) 0.2847(4) 0.16793(10) 0.0607(8) Uani 1 1 d . . .
H15A H 0.1965 0.2187 0.1896 0.073 Uiso 1 1 calc R . .
H15B H 0.1774 0.3179 0.1403 0.073 Uiso 1 1 calc R . .
C16 C 0.2393(2) 0.0919(4) 0.11094(13) 0.0864(12) Uani 1 1 d . . .
H16A H 0.2087 0.0217 0.1267 0.13 Uiso 1 1 calc R . .
H16B H 0.2792 0.037 0.0974 0.13 Uiso 1 1 calc R . .
H16C H 0.2036 0.1445 0.0841 0.13 Uiso 1 1 calc R . .
C17 C 0.3336(2) 0.1193(4) 0.18687(12) 0.0726(9) Uani 1 1 d . . .
H17A H 0.3034 0.0537 0.2045 0.109 Uiso 1 1 calc R . .
H17B H 0.3639 0.1911 0.2102 0.109 Uiso 1 1 calc R . .
H17C H 0.3702 0.0594 0.1721 0.109 Uiso 1 1 calc R . .
Li Li 0.3437(3) 0.3686(5) 0.11958(15) 0.0448(10) Uani 1 1 d . . .
N1 N 0.28003(12) 0.5026(3) 0.05877(7) 0.0493(6) Uani 1 1 d . . .
N2 N 0.29706(13) 0.5170(3) 0.16772(7) 0.0500(6) Uani 1 1 d . . .
N3 N 0.27885(13) 0.1999(3) 0.14765(7) 0.0508(6) Uani 1 1 d . . .
Si Si 0.49286(4) 0.30224(9) 0.12186(3) 0.0414(2) Uani 1 1 d . . .

loop_
_atom_site_aniso_label
_atom_site_aniso_U_11
_atom_site_aniso_U_22
_atom_site_aniso_U_33
_atom_site_aniso_U_23
_atom_site_aniso_U_13
_atom_site_aniso_U_12
C1 0.0539(18) 0.0595(18) 0.0543(17) 0.0032(13) 0.0167(13) 0.0017(14)
C2 0.0586(19) 0.0574(18) 0.0521(17) -0.0077(14) 0.0090(13) 0.0031(15)
C3 0.0289(14) 0.0550(17) 0.0479(15) -0.0002(13) 0.0080(11) 0.0002(12)
C4 0.0559(18) 0.056(2) 0.0543(18) -0.0095(14) 0.0092(13) -0.0060(15)
C5 0.071(2) 0.062(2) 0.077(2) -0.0220(18) 0.0207(17) -0.0109(17)
C6 0.056(2) 0.050(2) 0.114(3) -0.009(2) 0.0191(19) -0.0005(16)
C7 0.0481(19) 0.056(2) 0.082(2) 0.0167(17) 0.0081(15) 0.0082(15)
C8 0.0435(16) 0.0554(19) 0.0533(17) 0.0008(14) 0.0057(12) 0.0034(14)
C9 0.0536(19) 0.115(3) 0.0543(19) 0.0104(19) -0.0033(14) -0.006(2)
C10 0.0601(18) 0.078(2) 0.0405(15) 0.0105(14) 0.0139(12) -0.0016(17)
C11 0.064(2) 0.0623(19) 0.0518(17) 0.0140(14) 0.0126(14) 0.0231(15)
C12 0.072(2) 0.070(2) 0.0563(19) 0.0063(15) 0.0185(15) 0.0311(17)
C13 0.100(3) 0.077(2) 0.0495(19) -0.0139(16) 0.0130(17) -0.009(2)
C14 0.0611(19) 0.091(2) 0.0413(16) 0.0009(15) 0.0209(13) 0.0092(17)
C15 0.0411(15) 0.094(2) 0.0491(16) 0.0119(17) 0.0146(12) -0.0056(17)
C16 0.105(3) 0.084(3) 0.069(2) -0.0136(19) 0.015(2) -0.039(2)
C17 0.071(2) 0.082(2) 0.067(2) 0.0204(18) 0.0222(17) 0.0114(19)
Li 0.044(2) 0.051(2) 0.038(2) -0.0003(19) 0.0057(18) 0.002(2)
N1 0.0422(13) 0.0672(15) 0.0367(11) 0.0060(11) 0.0041(9) 0.0039(11)
N2 0.0515(13) 0.0625(15) 0.0375(12) -0.0002(11) 0.0128(10) 0.0070(12)
N3 0.0516(14) 0.0644(15) 0.0377(12) 0.0044(12) 0.0126(9) -0.0071(13)
Si 0.0377(4) 0.0486(4) 0.0381(4) -0.0006(4) 0.0081(3) 0.0020(4)

loop_
_atom_type_symbol
_atom_type_description
_atom_type_scat_dispersion_real
_atom_type_scat_dispersion_imag
_atom_type_scat_source
C C 0.0033 0.0016 'International Tables Vol C Tables 4.2.6.8 and 6.1.1.4'
H H 0 0 'International Tables Vol C Tables 4.2.6.8 and 6.1.1.4'
Li Li -0.0003 0.0001 'International Tables Vol C Tables 4.2.6.8 and 6.1.1.4'
N N 0.0061 0.0033 'International Tables Vol C Tables 4.2.6.8 and 6.1.1.4'
Si Si 0.0817 0.0704 'International Tables Vol C Tables 4.2.6.8 and 6.1.1.4'

loop_
_geom_angle_atom_site_label_1
_geom_angle_atom_site_label_2
_geom_angle_atom_site_label_3
_geom_angle
_geom_angle_site_symmetry_1
_geom_angle_site_symmetry_3
_geom_angle_publ_flag
C8 C3 C4 114.6(3) . . ?
C8 C3 Si 123.4(2) . . ?
C4 C3 Si 121.7(2) . . ?
C5 C4 C3 122.9(3) . . ?
C6 C5 C4 120.7(3) . . ?
C5 C6 C7 119.1(3) . . ?
C6 C7 C8 120.0(3) . . ?
C7 C8 C3 122.7(3) . . ?
N1 C11 C12 111.4(2) . . ?
N2 C12 C11 110.9(2) . . ?
N2 C14 C15 111.8(2) . . ?
N3 C15 C14 112.5(2) . . ?
N3 Li N2 85.52(18) . . ?
N3 Li N1 117.3(2) . . ?
N2 Li N1 86.61(18) . . ?
N3 Li Si 114.70(19) . . ?
N2 Li Si 128.01(19) . . ?
N1 Li Si 118.60(19) . . ?
C9 N1 C10 108.9(2) . . ?
C9 N1 C11 111.2(2) . . ?
C10 N1 C11 109.4(2) . . ?
C9 N1 Li 120.8(2) . . ?
C10 N1 Li 107.4(2) . . ?
C11 N1 Li 98.49(19) . . ?
C13 N2 C12 110.5(3) . . ?
C13 N2 C14 111.0(2) . . ?
C12 N2 C14 112.1(2) . . ?
C13 N2 Li 115.4(2) . . ?
C12 N2 Li 102.72(19) . . ?
C14 N2 Li 104.8(2) . . ?
C16 N3 C15 110.4(2) . . ?
C16 N3 C17 108.6(3) . . ?
C15 N3 C17 111.3(2) . . ?
C16 N3 Li 115.1(2) . . ?
C15 N3 Li 103.1(2) . . ?
C17 N3 Li 108.2(2) . . ?
C3 Si C1 101.35(12) . . ?
C3 Si C2 101.55(12) . . ?
C1 Si C2 102.10(13) . . ?
C3 Si Li 109.40(13) . . ?
C1 Si Li 122.20(13) . . ?
C2 Si Li 117.32(13) . . ?

loop_
_geom_bond_atom_site_label_1
_geom_bond_atom_site_label_2
_geom_bond_distance
_geom_bond_site_symmetry_2
_geom_bond_publ_flag
C1 Si 1.927(3) . ?
C2 Si 1.930(3) . ?
C3 C8 1.403(4) . ?
C3 C4 1.405(4) . ?
C3 Si 1.918(3) . ?
C4 C5 1.373(4) . ?
C5 C6 1.368(5) . ?
C6 C7 1.378(5) . ?
C7 C8 1.388(4) . ?
C9 N1 1.462(4) . ?
C10 N1 1.466(3) . ?
C11 N1 1.478(4) . ?
C11 C12 1.507(4) . ?
C12 N2 1.474(3) . ?
C13 N2 1.465(4) . ?
C14 N2 1.477(4) . ?
C14 C15 1.504(4) . ?
C15 N3 1.465(4) . ?
C16 N3 1.462(4) . ?
C17 N3 1.468(4) . ?
Li N3 2.121(5) . ?
Li N2 2.151(5) . ?
Li N1 2.166(5) . ?
Li Si 2.628(4) . ?
